data_2022211
loop_
_publ_author_name
'Kolade, Sherif O.'
'Izunobi, Josephat U.'
'Hosten, Eric C.'
'Olasupo, Idris A.'
'Ogunlaja, Adeniyi S.'
'Familoni, Oluwole B.'

_publ_section_title
;
 Synthesis, crystal structure and docking studies of tetracyclic
 10-iodo-1,2-dihydroisoquinolino[2,1-<i>b</i>][1,2,4]benzothiadiazine
 12,12-dioxide and its precursors
;
_journal_coeditor_code EP3007
_journal_issue 8
_journal_name_full 'Acta Crystallographica Section C'
_journal_page_first
;
;
_journal_paper_doi 10.1107/S2053229620009626
_journal_volume 76
_journal_year 2020
_chemical_formula_iupac 'C15 H14 N2 O4 S'
_chemical_formula_moiety 'C15 H14 N2 O4 S'
_chemical_formula_sum 'C15 H14 N2 O4 S'
_chemical_formula_weight 318.34
_chemical_name_common
;
2-(2-Nitrobenzenesulfonyl)-1,2,3,4-tetrahydroisoquinoline
;
_chemical_name_systematic
;
2-(2'-Nitrobenzenesulfonyl)-1,3,4-trihydroisoquinoline
;
_space_group_crystal_system monoclinic
_space_group_IT_number 14
_space_group_name_Hall '-P 2yn'
_space_group_name_H-M_alt 'P 1 21/n 1'
_atom_sites_solution_hydrogens geom
_atom_sites_solution_primary dual
_atom_sites_solution_secondary difmap
_audit_creation_method SHELXL-2018/3
_cell_angle_alpha 90
_cell_angle_beta 90.487(10)
_cell_angle_gamma 90
_cell_formula_units_Z 4
_cell_length_a 10.048(2)
_cell_length_b 13.802(3)
_cell_length_c 10.543(2)
_cell_measurement_reflns_used 9277
_cell_measurement_temperature 296(2)
_cell_measurement_theta_max 28.34
_cell_measurement_theta_min 2.43
_cell_volume 1462.1(5)
_computing_cell_refinement
;
APEX2 (Bruker, 2012)
;
_computing_data_collection
;
APEX2 (Bruker, 2012)
;
_computing_data_reduction
;
SAINT (Bruker, 2012)
;
_computing_molecular_graphics
;
ORTEP-3 for Windows (Johnson, 1965, 1976; Farrugia,
2012)
;
_computing_publication_material
;
PLATON (Spek, 2020) and Mercury (Macrae <i>et al.</i>,  2020)
;
_computing_structure_refinement
;
SHELXL2018 (Sheldrick, 2015b) and ShelXle (H\"ubschle <i>et al.</i>,
2011)
;
_computing_structure_solution
;
SHELXT2018 (Sheldrick, 2015a)
;
_diffrn_ambient_temperature 296(2)
_diffrn_detector_area_resol_mean 8.3333
_diffrn_measured_fraction_theta_full 1.000
_diffrn_measured_fraction_theta_max 0.993
_diffrn_measurement_device_type 'Bruker APEXII CCD'
_diffrn_measurement_method '\f and \w scans'
_diffrn_radiation_monochromator graphite
_diffrn_radiation_source 'sealed tube'
_diffrn_radiation_type MoK\a
_diffrn_radiation_wavelength 0.71073
_diffrn_reflns_av_R_equivalents 0.0257
_diffrn_reflns_av_unetI/netI 0.0077
_diffrn_reflns_limit_h_max 13
_diffrn_reflns_limit_h_min -13
_diffrn_reflns_limit_k_max 18
_diffrn_reflns_limit_k_min -18
_diffrn_reflns_limit_l_max 14
_diffrn_reflns_limit_l_min -14
_diffrn_reflns_number 88246
_diffrn_reflns_theta_full 25.242
_diffrn_reflns_theta_max 28.407
_diffrn_reflns_theta_min 2.431
_exptl_absorpt_coefficient_mu 0.241
_exptl_absorpt_correction_T_max 1.0000
_exptl_absorpt_correction_T_min 0.9526
_exptl_absorpt_correction_type numerical
_exptl_absorpt_process_details
;
(SADABS; Bruker, 2012)
;
_exptl_crystal_colour colourless
_exptl_crystal_density_diffrn 1.446
_exptl_crystal_density_method 'not measured'
_exptl_crystal_description block
_exptl_crystal_F_000 664
_exptl_crystal_size_max 0.710
_exptl_crystal_size_mid 0.436
_exptl_crystal_size_min 0.366
_refine_diff_density_max 0.256
_refine_diff_density_min -0.325
_refine_ls_extinction_coef 0.0196(17)
_refine_ls_extinction_expression Fc^*^=kFc[1+0.001xFc^2^\l^3^/sin(2\q)]^-1/4^
_refine_ls_extinction_method
;
SHELXL2018 (Sheldrick, 2015b)
;
_refine_ls_goodness_of_fit_ref 1.053
_refine_ls_hydrogen_treatment constr
_refine_ls_matrix_type full
_refine_ls_number_parameters 200
_refine_ls_number_reflns 3655
_refine_ls_number_restraints 0
_refine_ls_restrained_S_all 1.053
_refine_ls_R_factor_all 0.0400
_refine_ls_R_factor_gt 0.0337
_refine_ls_shift/su_max 0.001
_refine_ls_shift/su_mean 0.000
_refine_ls_structure_factor_coef Fsqd
_refine_ls_weighting_details 'w=1/[\s^2^(Fo^2^)+(0.0497P)^2^+0.3875P] where P=(Fo^2^+2Fc^2^)/3'
_refine_ls_weighting_scheme calc
_refine_ls_wR_factor_gt 0.0917
_refine_ls_wR_factor_ref 0.0992
_reflns_number_gt 3186
_reflns_number_total 3655
_reflns_threshold_expression 'I > 2\s(I)'
_cod_data_source_file ep3007sup1.cif
_cod_data_source_block 6
_cod_original_cell_volume 1462.2(5)
_cod_original_sg_symbol_H-M 'P 21/n'
_cod_database_code 2022211
_shelx_space_group_comment
;
The symmetry employed for this shelxl refinement is uniquely defined
by the following loop, which should always be used as a source of
symmetry information in preference to the above space-group names.
They are only intended as comments.
;
_shelx_estimated_absorpt_t_min 0.847
_shelx_estimated_absorpt_t_max 0.917

loop_
_space_group_symop_operation_xyz
'x, y, z'
'-x+1/2, y+1/2, -z+1/2'
'-x, -y, -z'
'x-1/2, -y-1/2, z-1/2'

loop_
_atom_site_type_symbol
_atom_site_label
_atom_site_fract_x
_atom_site_fract_y
_atom_site_fract_z
_atom_site_U_iso_or_equiv
_atom_site_adp_type
_atom_site_calc_flag
_atom_site_occupancy
_atom_site_disorder_assembly
_atom_site_disorder_group
S S1 0.22434(3) 0.26068(2) 0.60528(3) 0.04245(12) Uani d 1 . .
O O1 0.50587(11) 0.20404(9) 0.77057(11) 0.0604(3) Uani d 1 . .
O O2 0.38599(13) 0.11032(8) 0.88638(13) 0.0684(3) Uani d 1 . .
O O3 0.08662(11) 0.26975(10) 0.57400(11) 0.0639(3) Uani d 1 . .
O O4 0.28485(13) 0.16783(7) 0.60442(10) 0.0601(3) Uani d 1 . .
N N1 0.40900(12) 0.18751(8) 0.83468(11) 0.0447(3) Uani d 1 . .
N N2 0.30384(11) 0.32965(8) 0.50775(10) 0.0387(2) Uani d 1 . .
C C11 0.23944(12) 0.30865(9) 0.76181(12) 0.0378(3) Uani d 1 . .
C C12 0.31513(12) 0.26713(9) 0.85821(12) 0.0382(3) Uani d 1 . .
C C13 0.30676(14) 0.29842(12) 0.98299(13) 0.0512(3) Uani d 1 . .
H H13 0.354690 0.267156 1.046770 0.061 Uiso calc 1 . .
C C14 0.22664(16) 0.37633(13) 1.01123(16) 0.0595(4) Uani d 1 . .
H H14 0.220668 0.398329 1.094359 0.071 Uiso calc 1 . .
C C15 0.15540(17) 0.42156(12) 0.91610(17) 0.0609(4) Uani d 1 . .
H H15 0.104449 0.475901 0.934740 0.073 Uiso calc 1 . .
C C16 0.15893(14) 0.38686(11) 0.79286(15) 0.0507(3) Uani d 1 . .
H H16 0.106949 0.416177 0.730354 0.061 Uiso calc 1 . .
C C21 0.24900(13) 0.42650(10) 0.48524(13) 0.0429(3) Uani d 1 . .
H H21A 0.267296 0.467345 0.558201 0.052 Uiso calc 1 . .
H H21B 0.153214 0.422111 0.474512 0.052 Uiso calc 1 . .
C C22 0.30903(13) 0.47152(9) 0.36841(11) 0.0383(3) Uani d 1 . .
C C23 0.24522(16) 0.55062(11) 0.31337(14) 0.0503(3) Uani d 1 . .
H H23 0.166312 0.573547 0.347718 0.060 Uiso calc 1 . .
C C24 0.29830(19) 0.59550(12) 0.20775(15) 0.0596(4) Uani d 1 . .
H H24 0.255336 0.648539 0.171586 0.071 Uiso calc 1 . .
C C25 0.41473(18) 0.56144(12) 0.15648(14) 0.0576(4) Uani d 1 . .
H H25 0.450102 0.591103 0.085093 0.069 Uiso calc 1 . .
C C26 0.47847(15) 0.48399(11) 0.21043(13) 0.0508(3) Uani d 1 . .
H H26 0.557377 0.461662 0.175409 0.061 Uiso calc 1 . .
C C27 0.42689(13) 0.43775(9) 0.31754(12) 0.0405(3) Uani d 1 . .
C C28 0.49646(14) 0.35160(11) 0.37493(14) 0.0506(3) Uani d 1 . .
H H28A 0.591487 0.363952 0.377085 0.061 Uiso calc 1 . .
H H28B 0.481158 0.295572 0.321219 0.061 Uiso calc 1 . .
C C29 0.45009(13) 0.32842(10) 0.50848(13) 0.0450(3) Uani d 1 . .
H H29A 0.482405 0.265121 0.534232 0.054 Uiso calc 1 . .
H H29B 0.484281 0.376232 0.567793 0.054 Uiso calc 1 . .

loop_
_atom_site_aniso_label
_atom_site_aniso_U_11
_atom_site_aniso_U_22
_atom_site_aniso_U_33
_atom_site_aniso_U_12
_atom_site_aniso_U_13
_atom_site_aniso_U_23
S1 0.0496(2) 0.04094(18) 0.03662(18) -0.01290(13) -0.00905(13) 0.00428(12)
O1 0.0539(6) 0.0632(7) 0.0643(7) 0.0073(5) 0.0114(5) 0.0065(5)
O2 0.0834(8) 0.0445(6) 0.0772(8) -0.0024(5) 0.0016(6) 0.0179(5)
O3 0.0494(6) 0.0888(8) 0.0534(6) -0.0281(6) -0.0163(5) 0.0193(6)
O4 0.0991(9) 0.0331(5) 0.0480(6) -0.0088(5) -0.0127(5) -0.0023(4)
N1 0.0480(6) 0.0434(6) 0.0427(6) -0.0013(5) -0.0067(5) 0.0030(5)
N2 0.0410(5) 0.0378(5) 0.0373(5) 0.0013(4) 0.0002(4) 0.0046(4)
C11 0.0372(6) 0.0376(6) 0.0385(6) -0.0076(5) 0.0000(5) 0.0033(5)
C12 0.0347(6) 0.0399(6) 0.0401(6) -0.0081(5) -0.0030(5) -0.0001(5)
C13 0.0447(7) 0.0685(9) 0.0401(7) -0.0084(6) -0.0060(5) -0.0058(6)
C14 0.0539(8) 0.0724(10) 0.0523(8) -0.0098(7) 0.0060(7) -0.0202(8)
C15 0.0570(9) 0.0538(9) 0.0722(11) 0.0028(7) 0.0166(8) -0.0105(8)
C16 0.0465(7) 0.0501(8) 0.0558(8) 0.0045(6) 0.0063(6) 0.0078(6)
C21 0.0434(6) 0.0421(7) 0.0433(7) 0.0072(5) 0.0078(5) 0.0080(5)
C22 0.0425(6) 0.0371(6) 0.0355(6) -0.0017(5) 0.0018(5) 0.0015(5)
C23 0.0571(8) 0.0464(7) 0.0474(7) 0.0071(6) 0.0025(6) 0.0077(6)
C24 0.0815(11) 0.0471(8) 0.0500(8) -0.0018(7) -0.0031(7) 0.0138(6)
C25 0.0770(10) 0.0560(9) 0.0400(7) -0.0201(8) 0.0061(7) 0.0071(6)
C26 0.0529(8) 0.0571(8) 0.0425(7) -0.0127(6) 0.0103(6) -0.0050(6)
C27 0.0435(6) 0.0408(6) 0.0371(6) -0.0045(5) 0.0038(5) -0.0036(5)
C28 0.0464(7) 0.0524(8) 0.0530(8) 0.0102(6) 0.0112(6) 0.0002(6)
C29 0.0412(6) 0.0474(7) 0.0464(7) 0.0065(5) -0.0024(5) 0.0024(6)

loop_
_atom_type_symbol
_atom_type_description
_atom_type_scat_dispersion_real
_atom_type_scat_dispersion_imag
_atom_type_scat_source
C C 0.0033 0.0016 'International Tables Vol C Tables 4.2.6.8 and 6.1.1.4'
H H 0.0000 0.0000 'International Tables Vol C Tables 4.2.6.8 and 6.1.1.4'
N N 0.0061 0.0033 'International Tables Vol C Tables 4.2.6.8 and 6.1.1.4'
O O 0.0106 0.0060 'International Tables Vol C Tables 4.2.6.8 and 6.1.1.4'
S S 0.1246 0.1234 'International Tables Vol C Tables 4.2.6.8 and 6.1.1.4'

loop_
_geom_angle_atom_site_label_1
_geom_angle_atom_site_label_2
_geom_angle_atom_site_label_3
_geom_angle_site_symmetry_1
_geom_angle_site_symmetry_3
_geom_angle
_geom_angle_publ_flag
O4 S1 O3 . . 119.55(8) ?
O4 S1 N2 . . 108.28(7) ?
O3 S1 N2 . . 106.56(6) ?
O4 S1 C11 . . 107.95(6) ?
O3 S1 C11 . . 104.85(7) ?
N2 S1 C11 . . 109.35(6) ?
O1 N1 O2 . . 124.76(13) ?
O1 N1 C12 . . 118.22(11) ?
O2 N1 C12 . . 116.94(12) ?
C21 N2 C29 . . 112.72(10) ?
C21 N2 S1 . . 116.94(8) ?
C29 N2 S1 . . 119.29(9) ?
C12 C11 C16 . . 117.68(12) ?
C12 C11 S1 . . 124.49(10) ?
C16 C11 S1 . . 117.46(10) ?
C13 C12 C11 . . 121.90(13) ?
C13 C12 N1 . . 115.88(12) ?
C11 C12 N1 . . 122.22(11) ?
C14 C13 C12 . . 119.21(14) ?
C14 C13 H13 . . 120.4 ?
C12 C13 H13 . . 120.4 ?
C15 C14 C13 . . 119.85(14) ?
C15 C14 H14 . . 120.1 ?
C13 C14 H14 . . 120.1 ?
C14 C15 C16 . . 120.61(15) ?
C14 C15 H15 . . 119.7 ?
C16 C15 H15 . . 119.7 ?
C15 C16 C11 . . 120.59(14) ?
C15 C16 H16 . . 119.7 ?
C11 C16 H16 . . 119.7 ?
N2 C21 C22 . . 110.82(10) ?
N2 C21 H21A . . 109.5 ?
C22 C21 H21A . . 109.5 ?
N2 C21 H21B . . 109.5 ?
C22 C21 H21B . . 109.5 ?
H21A C21 H21B . . 108.1 ?
C27 C22 C23 . . 119.69(12) ?
C27 C22 C21 . . 121.76(11) ?
C23 C22 C21 . . 118.53(12) ?
C24 C23 C22 . . 120.49(14) ?
C24 C23 H23 . . 119.8 ?
C22 C23 H23 . . 119.8 ?
C25 C24 C23 . . 119.85(15) ?
C25 C24 H24 . . 120.1 ?
C23 C24 H24 . . 120.1 ?
C26 C25 C24 . . 120.03(13) ?
C26 C25 H25 . . 120.0 ?
C24 C25 H25 . . 120.0 ?
C25 C26 C27 . . 121.09(14) ?
C25 C26 H26 . . 119.5 ?
C27 C26 H26 . . 119.5 ?
C22 C27 C26 . . 118.85(13) ?
C22 C27 C28 . . 120.42(11) ?
C26 C27 C28 . . 120.72(12) ?
C27 C28 C29 . . 113.19(11) ?
C27 C28 H28A . . 108.9 ?
C29 C28 H28A . . 108.9 ?
C27 C28 H28B . . 108.9 ?
C29 C28 H28B . . 108.9 ?
H28A C28 H28B . . 107.8 ?
N2 C29 C28 . . 107.87(11) ?
N2 C29 H29A . . 110.1 ?
C28 C29 H29A . . 110.1 ?
N2 C29 H29B . . 110.1 ?
C28 C29 H29B . . 110.1 ?
H29A C29 H29B . . 108.4 ?

loop_
_geom_bond_atom_site_label_1
_geom_bond_atom_site_label_2
_geom_bond_site_symmetry_2
_geom_bond_distance
_geom_bond_publ_flag
S1 O4 . 1.4185(12) ?
S1 O3 . 1.4254(12) ?
S1 N2 . 1.6172(11) ?
S1 C11 . 1.7835(13) ?
O1 N1 . 1.2114(16) ?
O2 N1 . 1.2197(16) ?
N1 C12 . 1.4707(18) ?
N2 C21 . 1.4645(16) ?
N2 C29 . 1.4696(17) ?
C11 C12 . 1.3880(18) ?
C11 C16 . 1.3898(19) ?
C12 C13 . 1.3878(19) ?
C13 C14 . 1.377(2) ?
C13 H13 . 0.9300 ?
C14 C15 . 1.377(3) ?
C14 H14 . 0.9300 ?
C15 C16 . 1.386(2) ?
C15 H15 . 0.9300 ?
C16 H16 . 0.9300 ?
C21 C22 . 1.5099(17) ?
C21 H21A . 0.9700 ?
C21 H21B . 0.9700 ?
C22 C27 . 1.3849(18) ?
C22 C23 . 1.3905(18) ?
C23 C24 . 1.385(2) ?
C23 H23 . 0.9300 ?
C24 C25 . 1.376(3) ?
C24 H24 . 0.9300 ?
C25 C26 . 1.368(2) ?
C25 H25 . 0.9300 ?
C26 C27 . 1.4005(18) ?
C26 H26 . 0.9300 ?
C27 C28 . 1.5039(19) ?
C28 C29 . 1.521(2) ?
C28 H28A . 0.9700 ?
C28 H28B . 0.9700 ?
C29 H29A . 0.9700 ?
C29 H29B . 0.9700 ?

loop_
_geom_hbond_atom_site_label_D
_geom_hbond_atom_site_label_H
_geom_hbond_atom_site_label_A
_geom_hbond_site_symmetry_A
_geom_hbond_distance_DH
_geom_hbond_distance_HA
_geom_hbond_distance_DA
_geom_hbond_angle_DHA
_geom_hbond_publ_flag
C13 H13 O3 4_666 0.93 2.40 3.1093(19) 133 yes
C21 H21A O2 2_556 0.97 2.57 3.1843(18) 121 yes
C21 H21B O3 . 0.97 2.45 2.8713(17) 106 yes
C29 H29A O4 . 0.97 2.51 2.9532(18) 108 yes

loop_
_geom_torsion_atom_site_label_1
_geom_torsion_atom_site_label_2
_geom_torsion_atom_site_label_3
_geom_torsion_atom_site_label_4
_geom_torsion_site_symmetry_1
_geom_torsion_site_symmetry_2
_geom_torsion_site_symmetry_3
_geom_torsion_site_symmetry_4
_geom_torsion
_geom_torsion_publ_flag
O4 S1 N2 C21 . . . . 174.25(10) ?
O3 S1 N2 C21 . . . . 44.45(12) ?
C11 S1 N2 C21 . . . . -68.37(11) ?
O4 S1 N2 C29 . . . . -44.33(11) ?
O3 S1 N2 C29 . . . . -174.13(11) ?
C11 S1 N2 C29 . . . . 73.05(11) ?
O4 S1 C11 C12 . . . . 8.80(13) ?
O3 S1 C11 C12 . . . . 137.28(11) ?
N2 S1 C11 C12 . . . . -108.79(11) ?
O4 S1 C11 C16 . . . . -164.02(11) ?
O3 S1 C11 C16 . . . . -35.55(12) ?
N2 S1 C11 C16 . . . . 78.38(11) ?
C16 C11 C12 C13 . . . . 3.29(19) ?
S1 C11 C12 C13 . . . . -169.52(10) ?
C16 C11 C12 N1 . . . . -176.67(11) ?
S1 C11 C12 N1 . . . . 10.51(17) ?
O1 N1 C12 C13 . . . . -113.75(14) ?
O2 N1 C12 C13 . . . . 63.11(16) ?
O1 N1 C12 C11 . . . . 66.22(16) ?
O2 N1 C12 C11 . . . . -116.92(14) ?
C11 C12 C13 C14 . . . . -3.6(2) ?
N1 C12 C13 C14 . . . . 176.35(13) ?
C12 C13 C14 C15 . . . . 0.5(2) ?
C13 C14 C15 C16 . . . . 2.8(2) ?
C14 C15 C16 C11 . . . . -3.1(2) ?
C12 C11 C16 C15 . . . . 0.1(2) ?
S1 C11 C16 C15 . . . . 173.41(12) ?
C29 N2 C21 C22 . . . . 51.67(15) ?
S1 N2 C21 C22 . . . . -164.46(9) ?
N2 C21 C22 C27 . . . . -18.59(17) ?
N2 C21 C22 C23 . . . . 163.18(12) ?
C27 C22 C23 C24 . . . . 0.3(2) ?
C21 C22 C23 C24 . . . . 178.59(14) ?
C22 C23 C24 C25 . . . . 0.3(2) ?
C23 C24 C25 C26 . . . . -0.6(2) ?
C24 C25 C26 C27 . . . . 0.3(2) ?
C23 C22 C27 C26 . . . . -0.57(19) ?
C21 C22 C27 C26 . . . . -178.78(12) ?
C23 C22 C27 C28 . . . . -179.31(13) ?
C21 C22 C27 C28 . . . . 2.48(19) ?
C25 C26 C27 C22 . . . . 0.2(2) ?
C25 C26 C27 C28 . . . . 178.98(14) ?
C22 C27 C28 C29 . . . . -17.28(19) ?
C26 C27 C28 C29 . . . . 164.01(13) ?
C21 N2 C29 C28 . . . . -67.02(14) ?
S1 N2 C29 C28 . . . . 150.04(10) ?
C27 C28 C29 N2 . . . . 47.28(16) ?

_cod_database_fobs_code 2022211
